data_7242209
loop_
_publ_author_name
'Yuan, Fei'
'Ma, Hai-Xia'
'Yuan, Chun-Mei'
'Zhou, Chun-Sheng'
'Hu, Huai-Ming'
'Kumar, Abhinav'
'Muddassir, Mohd'

_publ_section_title
;
 Syntheses of a series of lanthanide metal--organic frameworks for
 efficient UV-light-driven dye degradation: experiment and simulation
;
_journal_issue 12
_journal_name_full CrystEngComm
_journal_page_first 2404
_journal_page_last 2413
_journal_paper_doi 10.1039/D0CE01245A
_journal_volume 23
_journal_year 2021
_chemical_formula_moiety 'Nd2 (H2 O)2 (C10 H5 N2 O4)2 (C2 O4)'
_chemical_formula_sum 'C22 H14 N6 Nd2 O14'
_chemical_formula_weight 874.87
_space_group_crystal_system monoclinic
_space_group_IT_number 14
_space_group_name_Hall '-P 2ybc'
_space_group_name_H-M_alt 'P 1 21/c 1'
_atom_sites_solution_hydrogens mixed
_audit_creation_method SHELXL-2014/7
_audit_update_record
;
2020-07-06 deposited with the CCDC.	2021-02-01 downloaded from the CCDC.
;
_cell_angle_alpha 90
_cell_angle_beta 100.184(2)
_cell_angle_gamma 90
_cell_formula_units_Z 2
_cell_length_a 9.6704(8)
_cell_length_b 18.4228(16)
_cell_length_c 6.7919(6)
_cell_measurement_reflns_used 2766
_cell_measurement_temperature 293(2)
_cell_measurement_theta_max 26.1298
_cell_measurement_theta_min 3.0775
_cell_volume 1190.95(18)
_computing_structure_refinement 'SHELXL-2014/7 (Sheldrick, 2014)'
_diffrn_ambient_temperature 293(2)
_diffrn_measured_fraction_theta_full 0.997
_diffrn_measured_fraction_theta_max 0.992
_diffrn_measurement_device_type Bruker
_diffrn_radiation_type MoK\a
_diffrn_radiation_wavelength 0.71073
_diffrn_reflns_av_R_equivalents 0.0236
_diffrn_reflns_av_unetI/netI 0.0306
_diffrn_reflns_Laue_measured_fraction_full 0.997
_diffrn_reflns_Laue_measured_fraction_max 0.992
_diffrn_reflns_limit_h_max 11
_diffrn_reflns_limit_h_min -5
_diffrn_reflns_limit_k_max 22
_diffrn_reflns_limit_k_min -21
_diffrn_reflns_limit_l_max 8
_diffrn_reflns_limit_l_min -8
_diffrn_reflns_number 6342
_diffrn_reflns_point_group_measured_fraction_full 0.997
_diffrn_reflns_point_group_measured_fraction_max 0.992
_diffrn_reflns_theta_full 25.242
_diffrn_reflns_theta_max 26.167
_diffrn_reflns_theta_min 2.140
_exptl_absorpt_coefficient_mu 4.406
_exptl_absorpt_correction_T_max 0.4294
_exptl_absorpt_correction_T_min 0.3403
_exptl_absorpt_correction_type multi-scan
_exptl_crystal_colour colorless
_exptl_crystal_density_diffrn 2.440
_exptl_crystal_description prism
_exptl_crystal_F_000 840
_exptl_crystal_size_max 0.180
_exptl_crystal_size_mid 0.130
_exptl_crystal_size_min 0.060
_refine_diff_density_max 1.091
_refine_diff_density_min -0.617
_refine_diff_density_rms 0.111
_refine_ls_extinction_method none
_refine_ls_goodness_of_fit_ref 1.021
_refine_ls_hydrogen_treatment constr
_refine_ls_matrix_type full
_refine_ls_number_parameters 199
_refine_ls_number_reflns 2365
_refine_ls_number_restraints 0
_refine_ls_restrained_S_all 1.021
_refine_ls_R_factor_all 0.0308
_refine_ls_R_factor_gt 0.0242
_refine_ls_shift/su_max 0.001
_refine_ls_shift/su_mean 0.001
_refine_ls_structure_factor_coef Fsqd
_refine_ls_weighting_details 'w=1/[\s^2^(Fo^2^)+(0.0331P)^2^+0.2548P] where P=(Fo^2^+2Fc^2^)/3'
_refine_ls_weighting_scheme calc
_refine_ls_wR_factor_gt 0.0560
_refine_ls_wR_factor_ref 0.0585
_reflns_number_gt 2062
_reflns_number_total 2365
_reflns_threshold_expression 'I > 2\s(I)'
_cod_data_source_file d0ce01245a2.cif
_cod_data_source_block a
_cod_depositor_comments 'Adding full bibliography for 7242209--7242211.cif.'
_cod_original_sg_symbol_H-M 'P 21/c'
_cod_database_code 7242209
_shelx_shelxl_version_number 2014/7
_shelx_estimated_absorpt_t_min 0.504
_shelx_estimated_absorpt_t_max 0.778

loop_
_space_group_symop_operation_xyz
'x, y, z'
'-x, y+1/2, -z+1/2'
'-x, -y, -z'
'x, -y-1/2, z-1/2'

loop_
_atom_site_label
_atom_site_type_symbol
_atom_site_fract_x
_atom_site_fract_y
_atom_site_fract_z
_atom_site_U_iso_or_equiv
_atom_site_adp_type
_atom_site_occupancy
_atom_site_site_symmetry_order
_atom_site_calc_flag
_atom_site_refinement_flags_posn
_atom_site_refinement_flags_adp
_atom_site_refinement_flags_occupancy
_atom_site_disorder_assembly
_atom_site_disorder_group
Nd1 Nd 0.69849(2) 0.53614(2) 0.60517(3) 0.01739(8) Uani 1 1 d . . . . .
O1 O 0.5288(3) 0.44296(14) 0.6827(4) 0.0245(6) Uani 1 1 d . . . . .
O2 O 0.3700(3) 0.35678(15) 0.6124(4) 0.0305(7) Uani 1 1 d . . . . .
O3 O 0.4810(3) 0.10147(14) 0.7495(4) 0.0270(6) Uani 1 1 d . . . . .
O4 O 0.6994(3) 0.06802(14) 0.8789(4) 0.0296(7) Uani 1 1 d . . . . .
O5 O 0.8696(3) 0.55547(14) 0.3712(4) 0.0250(6) Uani 1 1 d . . . . .
O6 O 1.0714(3) 0.52019(14) 0.2870(4) 0.0246(6) Uani 1 1 d . . . . .
O1W O 0.7332(3) 0.51669(16) 0.9830(4) 0.0323(7) Uani 1 1 d . . . . .
H1W1 H 0.6580 0.5262 1.0236 0.048 Uiso 1 1 d R U . . .
H1W2 H 0.7972 0.5442 1.0400 0.048 Uiso 1 1 d R U . . .
N1 N 0.9564(3) 0.30281(16) 1.0657(5) 0.0217(7) Uani 1 1 d . . . . .
N2 N 1.0438(4) 0.25031(18) 1.1606(6) 0.0322(9) Uani 1 1 d . . . . .
N3 N 1.1415(4) 0.36039(17) 1.2220(5) 0.0277(8) Uani 1 1 d . . . . .
C1 C 0.4909(4) 0.37637(19) 0.6909(5) 0.0195(8) Uani 1 1 d . . . . .
C2 C 0.5943(4) 0.32041(19) 0.7835(5) 0.0171(8) Uani 1 1 d . . . . .
C3 C 0.5555(4) 0.24727(19) 0.7595(5) 0.0186(8) Uani 1 1 d . . . . .
H3 H 0.4655 0.2348 0.6957 0.022 Uiso 1 1 calc R U . . .
C4 C 0.6518(4) 0.19348(19) 0.8315(5) 0.0191(8) Uani 1 1 d . . . . .
C5 C 0.7857(4) 0.2122(2) 0.9293(5) 0.0193(8) Uani 1 1 d . . . . .
H5 H 0.8507 0.1763 0.9762 0.023 Uiso 1 1 calc R U . . .
C6 C 0.8217(4) 0.2843(2) 0.9564(5) 0.0193(8) Uani 1 1 d . . . . .
C7 C 0.7269(4) 0.33876(19) 0.8830(5) 0.0189(8) Uani 1 1 d . . . . .
H7 H 0.7526 0.3873 0.9007 0.023 Uiso 1 1 calc R U . . .
C8 C 0.6082(4) 0.11471(19) 0.8171(5) 0.0192(8) Uani 1 1 d . . . . .
C9 C 1.1518(5) 0.2875(2) 1.2494(6) 0.0302(10) Uani 1 1 d . . . . .
H9 H 1.2300 0.2656 1.3258 0.036 Uiso 1 1 calc R U . . .
C10 C 1.0168(4) 0.3671(2) 1.1036(6) 0.0274(9) Uani 1 1 d . . . . .
H10 H 0.9774 0.4110 1.0541 0.033 Uiso 1 1 calc R U . . .
C11 C 0.9833(4) 0.52231(19) 0.4005(6) 0.0196(8) Uani 1 1 d . . . . .

loop_
_atom_site_aniso_label
_atom_site_aniso_U_11
_atom_site_aniso_U_22
_atom_site_aniso_U_33
_atom_site_aniso_U_23
_atom_site_aniso_U_13
_atom_site_aniso_U_12
Nd1 0.01260(12) 0.01231(11) 0.02434(12) -0.00015(8) -0.00473(8) 0.00035(8)
O1 0.0234(15) 0.0135(12) 0.0328(15) 0.0049(11) -0.0056(12) 0.0002(11)
O2 0.0183(15) 0.0250(15) 0.0425(17) 0.0096(13) -0.0103(13) -0.0012(12)
O3 0.0202(15) 0.0205(14) 0.0366(15) 0.0050(12) -0.0051(12) -0.0050(12)
O4 0.0210(15) 0.0161(14) 0.0499(19) 0.0080(13) 0.0011(14) 0.0024(12)
O5 0.0148(14) 0.0254(14) 0.0315(15) 0.0055(12) -0.0046(12) 0.0044(12)
O6 0.0181(15) 0.0267(14) 0.0270(15) 0.0051(12) -0.0009(12) 0.0040(12)
O1W 0.0303(17) 0.0342(16) 0.0281(15) -0.0020(13) -0.0060(13) -0.0014(14)
N1 0.0144(16) 0.0185(16) 0.0285(17) 0.0011(13) -0.0062(14) -0.0006(13)
N2 0.0213(19) 0.0236(18) 0.044(2) 0.0032(16) -0.0140(17) -0.0003(15)
N3 0.0198(18) 0.0233(17) 0.0356(19) 0.0005(15) -0.0073(15) -0.0043(14)
C1 0.021(2) 0.0146(18) 0.0224(19) 0.0036(14) 0.0019(16) 0.0033(15)
C2 0.0165(19) 0.0152(17) 0.0182(18) 0.0032(14) -0.0005(15) 0.0020(15)
C3 0.0157(19) 0.0183(18) 0.0189(18) 0.0028(14) -0.0050(15) -0.0016(15)
C4 0.023(2) 0.0155(18) 0.0179(18) -0.0005(14) 0.0004(15) -0.0018(16)
C5 0.021(2) 0.0146(18) 0.0213(19) 0.0023(14) -0.0004(16) 0.0006(15)
C6 0.0136(19) 0.0191(19) 0.0216(18) 0.0020(15) -0.0069(15) -0.0027(15)
C7 0.021(2) 0.0113(17) 0.0222(19) -0.0003(14) -0.0011(16) 0.0006(15)
C8 0.020(2) 0.0170(18) 0.0197(18) 0.0024(15) 0.0007(15) -0.0020(16)
C9 0.023(2) 0.025(2) 0.037(2) 0.0014(18) -0.0096(19) -0.0002(18)
C10 0.024(2) 0.0161(19) 0.037(2) -0.0012(17) -0.0099(18) -0.0014(16)
C11 0.017(2) 0.0140(18) 0.025(2) -0.0014(15) -0.0030(16) -0.0017(15)

loop_
_atom_type_symbol
_atom_type_description
_atom_type_scat_dispersion_real
_atom_type_scat_dispersion_imag
_atom_type_scat_source
C C 0.0033 0.0016 'International Tables Vol C Tables 4.2.6.8 and 6.1.1.4'
H H 0.0000 0.0000 'International Tables Vol C Tables 4.2.6.8 and 6.1.1.4'
N N 0.0061 0.0033 'International Tables Vol C Tables 4.2.6.8 and 6.1.1.4'
O O 0.0106 0.0060 'International Tables Vol C Tables 4.2.6.8 and 6.1.1.4'
Nd Nd -0.1943 3.0179 'International Tables Vol C Tables 4.2.6.8 and 6.1.1.4'

loop_
_geom_angle_atom_site_label_1
_geom_angle_atom_site_label_2
_geom_angle_atom_site_label_3
_geom_angle
_geom_angle_site_symmetry_1
_geom_angle_site_symmetry_3
_geom_angle_publ_flag
O6 Nd1 O3 139.17(9) 3_766 2_656 ?
O6 Nd1 O4 75.69(9) 3_766 4_565 ?
O3 Nd1 O4 135.54(9) 2_656 4_565 ?
O6 Nd1 O2 130.36(9) 3_766 3_666 ?
O3 Nd1 O2 73.57(10) 2_656 3_666 ?
O4 Nd1 O2 106.14(10) 4_565 3_666 ?
O6 Nd1 O1 104.01(9) 3_766 . ?
O3 Nd1 O1 73.43(9) 2_656 . ?
O4 Nd1 O1 70.73(10) 4_565 . ?
O2 Nd1 O1 123.79(9) 3_666 . ?
O6 Nd1 O5 65.42(9) 3_766 . ?
O3 Nd1 O5 140.80(9) 2_656 . ?
O4 Nd1 O5 68.91(9) 4_565 . ?
O2 Nd1 O5 69.35(9) 3_666 . ?
O1 Nd1 O5 139.63(9) . . ?
O6 Nd1 O1W 71.87(10) 3_766 . ?
O3 Nd1 O1W 69.00(9) 2_656 . ?
O4 Nd1 O1W 120.27(9) 4_565 . ?
O2 Nd1 O1W 133.09(10) 3_666 . ?
O1 Nd1 O1W 70.48(9) . . ?
O5 Nd1 O1W 132.13(9) . . ?
O6 Nd1 N3 74.87(10) 3_766 3_767 ?
O3 Nd1 N3 82.28(10) 2_656 3_767 ?
O4 Nd1 N3 141.86(11) 4_565 3_767 ?
O2 Nd1 N3 76.17(10) 3_666 3_767 ?
O1 Nd1 N3 140.38(10) . 3_767 ?
O5 Nd1 N3 77.05(10) . 3_767 ?
O1W Nd1 N3 71.78(10) . 3_767 ?
O6 Nd1 O1 149.15(9) 3_766 3_666 ?
O3 Nd1 O1 71.24(9) 2_656 3_666 ?
O4 Nd1 O1 75.58(9) 4_565 3_666 ?
O2 Nd1 O1 50.09(8) 3_666 3_666 ?
O1 Nd1 O1 76.65(9) . 3_666 ?
O5 Nd1 O1 93.72(9) . 3_666 ?
O1W Nd1 O1 133.89(10) . 3_666 ?
N3 Nd1 O1 124.45(9) 3_767 3_666 ?
C1 O1 Nd1 150.5(3) . . ?
C1 O1 Nd1 88.0(2) . 3_666 ?
Nd1 O1 Nd1 103.35(9) . 3_666 ?
C1 O2 Nd1 98.9(2) . 3_666 ?
C8 O3 Nd1 131.5(2) . 2_646 ?
C8 O4 Nd1 131.8(3) . 4_566 ?
C11 O5 Nd1 119.5(2) . . ?
C11 O6 Nd1 120.8(2) . 3_766 ?
C10 N1 N2 109.0(3) . . ?
C10 N1 C6 130.3(3) . . ?
N2 N1 C6 120.6(3) . . ?
C9 N2 N1 103.0(3) . . ?
C10 N3 C9 102.2(3) . . ?
C10 N3 Nd1 127.4(3) . 3_767 ?
C9 N3 Nd1 129.8(3) . 3_767 ?
O2 C1 O1 120.7(3) . . ?
O2 C1 C2 119.1(3) . . ?
O1 C1 C2 120.1(3) . . ?
O2 C1 Nd1 56.33(19) . 3_666 ?
O1 C1 Nd1 66.18(19) . 3_666 ?
C2 C1 Nd1 162.2(3) . 3_666 ?
C7 C2 C3 119.9(3) . . ?
C7 C2 C1 122.1(3) . . ?
C3 C2 C1 117.9(3) . . ?
C4 C3 C2 119.8(3) . . ?
C3 C4 C5 120.1(3) . . ?
C3 C4 C8 120.1(3) . . ?
C5 C4 C8 119.7(3) . . ?
C6 C5 C4 119.7(3) . . ?
C5 C6 C7 120.8(3) . . ?
C5 C6 N1 119.2(3) . . ?
C7 C6 N1 120.0(3) . . ?
C2 C7 C6 119.7(3) . . ?
O4 C8 O3 125.1(3) . . ?
O4 C8 C4 117.8(3) . . ?
O3 C8 C4 117.0(3) . . ?
N2 C9 N3 115.0(4) . . ?
N1 C10 N3 110.8(3) . . ?
O5 C11 O6 126.8(3) . . ?
O5 C11 C11 115.9(5) . 3_766 ?
O6 C11 C11 117.3(4) . 3_766 ?

loop_
_geom_bond_atom_site_label_1
_geom_bond_atom_site_label_2
_geom_bond_distance
_geom_bond_site_symmetry_2
_geom_bond_publ_flag
Nd1 O6 2.447(3) 3_766 ?
Nd1 O3 2.458(3) 2_656 ?
Nd1 O4 2.459(3) 4_565 ?
Nd1 O2 2.484(3) 3_666 ?
Nd1 O1 2.494(3) . ?
Nd1 O5 2.514(3) . ?
Nd1 O1W 2.554(3) . ?
Nd1 N3 2.601(3) 3_767 ?
Nd1 O1 2.699(3) 3_666 ?
O1 C1 1.285(4) . ?
O1 Nd1 2.699(3) 3_666 ?
O2 C1 1.249(5) . ?
O2 Nd1 2.484(3) 3_666 ?
O3 C8 1.259(4) . ?
O3 Nd1 2.458(3) 2_646 ?
O4 C8 1.250(4) . ?
O4 Nd1 2.459(3) 4_566 ?
O5 C11 1.243(5) . ?
O6 C11 1.247(5) . ?
O6 Nd1 2.447(3) 3_766 ?
N1 C10 1.326(5) . ?
N1 N2 1.369(4) . ?
N1 C6 1.421(4) . ?
N2 C9 1.303(5) . ?
N3 C10 1.332(5) . ?
N3 C9 1.357(5) . ?
N3 Nd1 2.601(3) 3_767 ?
C1 C2 1.496(5) . ?
C2 C7 1.381(5) . ?
C2 C3 1.401(5) . ?
C3 C4 1.388(5) . ?
C4 C5 1.390(5) . ?
C4 C8 1.510(5) . ?
C5 C6 1.378(5) . ?
C6 C7 1.390(5) . ?
C11 C11 1.566(7) 3_766 ?
